data_1524071
loop_
_publ_author_name
'Besse, J.P.'
'Chevalier, R.'
'Baud, G.'
'Zarembowitch, J.'

_publ_section_title
;
 Mise en evidence de l'ion (O2)(-) dans l'apatite au rhenium Ba5 (Re O5)3
 O2
;
_journal_name_full 'Materials Research Bulletin'
_journal_page_first 1255
_journal_page_last 1261
_journal_volume 15
_journal_year 1980
_chemical_formula_sum 'Ba5 O16 Re3'
_chemical_name_systematic 'Ba5 (Re O5)3 O2'
_space_group_IT_number 185
_symmetry_space_group_name_Hall 'P 6c -2'
_symmetry_space_group_name_H-M 'P 63 c m'
_cell_angle_alpha 90
_cell_angle_beta 90
_cell_angle_gamma 120
_cell_formula_units_Z 2
_cell_length_a 10.912
_cell_length_b 10.912
_cell_length_c 7.774
_cell_volume 801.648
_citation_journal_id_ASTM MRBUAC
_cod_data_source_file Besse_MRBUAC_1980_472.cif
_cod_data_source_block Ba5O16Re3
_cod_original_cell_volume 801.6483
_cod_database_code 1524071

loop_
_symmetry_equiv_pos_as_xyz
x,y,z
x-y,x,z+1/2
-y,x-y,z
-x,-y,z+1/2
-x+y,-x,z
y,-x+y,z+1/2
y,x,z
-x+y,y,z+1/2
-x,-x+y,z
-y,-x,z+1/2
x-y,-y,z
x,x-y,z+1/2

loop_
_atom_site_label
_atom_site_type_symbol
_atom_site_fract_x
_atom_site_fract_y
_atom_site_fract_z
_atom_site_occupancy
_atom_site_U_iso_or_equiv
Re1 Re+7 0.3919 0 0.2936 1 0.0
O1 O-2 0.2942 0 0.1143 1 0.0
O4 O 0 0 0.673 1 0.0
O3 O-2 0.387 0.1319 0.4345 1 0.0
Ba2 Ba+2 0.2616 0 0.7398 1 0.0
O2 O-2 0.5776 0.1329 0.2633 1 0.0
Ba1 Ba+2 0.6667 0.3333 0 1 0.0
